data_1542149
loop_
_publ_author_name
'Ng, H.N.'
'Calvo, C.'
'Idler, K.L.'

_publ_section_title
;
 Crystallographic studies and structural systematics of the C2/c alkali
 metal metavanadates
;
_journal_name_full 'Journal of Solid State Chemistry'
_journal_page_first 357
_journal_page_last 366
_journal_volume 27
_journal_year 1979
_chemical_formula_sum 'Li0.29 Na0.71 O3 V'
_chemical_name_systematic 'Na0.71 Li0.29 V O3'
_space_group_IT_number 15
_symmetry_space_group_name_Hall '-C 2yc'
_symmetry_space_group_name_H-M 'C 1 2/c 1'
_cell_angle_alpha 90
_cell_angle_beta 108.47
_cell_angle_gamma 90
_cell_formula_units_Z 8
_cell_length_a 10.349
_cell_length_b 9.218
_cell_length_c 5.862
_cell_volume 530.412
_citation_journal_id_ASTM JSSCBI
_cod_data_source_file Ng_JSSCBI_1979_1492.cif
_cod_data_source_block Li0.29Na0.71O3V1
_cod_original_cell_volume 530.4122
_cod_original_formula_sum 'Li0.29 Na0.71 O3 V1'
_cod_database_code 1542149

loop_
_symmetry_equiv_pos_as_xyz
x,y,z
-x,y,-z+1/2
-x,-y,-z
x,-y,z-1/2
x+1/2,y+1/2,z
-x+1/2,y+1/2,-z+1/2
-x+1/2,-y+1/2,-z
x+1/2,-y+1/2,z-1/2

loop_
_atom_site_label
_atom_site_type_symbol
_atom_site_fract_x
_atom_site_fract_y
_atom_site_fract_z
_atom_site_occupancy
_atom_site_U_iso_or_equiv
Na1 Na+1 0 0.2948 0.25 1 0.0
Na2 Na+1 0 0.9143 0.25 0.42 0.0
O2 O-2 0.3525 0.2558 0.3093 1 0.0
O3 O-2 0.3549 0.0054 0.0337 1 0.0
Li1 Li+1 0 0.9143 0.25 0.58 0.0
V1 V+5 0.2905 0.0913 0.2523 1 0.0
O1 O-2 0.1226 0.0987 0.1563 1 0.0
